data_7027046
loop_
_publ_author_name
'Xiong, Ya'
'He, Xiao-Feng'
'Zou, Xiao-Hua'
'Wu, Jian-Zhong'
'Chen, Xiao-Ming'
'Ji, Liang-Nian'
'Li, Run-Hua'
'Zhou, Jian-Ying'
'Yu, Kai-Bei'

_publ_section_title
;
 Interaction of polypyridyl ruthenium(II) complexes containing non-planar
 ligands with DNA
;
_journal_issue 1
_journal_name_full 'Journal of the Chemical Society, Dalton Transactions'
_journal_page_first 19
_journal_paper_doi 10.1039/a806170j
_journal_year 1999
_chemical_formula_sum 'C39 H31 Cl3 N8 O10 Ru'
_chemical_formula_weight 979.14
_chemical_name_systematic
;   
   [Ru(bpy)2OCP](ClO4)2.2H2O where bpy= 2,2'-bipyridine;
   OCP=2-(2-chlorophenyl)imidazo[4,5-f]1,10-phenanthroline
;
_space_group_IT_number 14
_symmetry_cell_setting monoclinic
_symmetry_space_group_name_Hall '-P 2yn'
_symmetry_space_group_name_H-M 'P 1 21/n 1'
_atom_sites_solution_hydrogens geom
_atom_sites_solution_primary direct
_atom_sites_solution_secondary difmap
_audit_creation_method SHELXL-97
_cell_angle_alpha 90.00
_cell_angle_beta 91.020(10)
_cell_angle_gamma 90.00
_cell_formula_units_Z 4
_cell_length_a 14.283(2)
_cell_length_b 16.671(2)
_cell_length_c 17.596(2)
_cell_measurement_reflns_used 28
_cell_measurement_temperature 295(2)
_cell_measurement_theta_max 15.87
_cell_measurement_theta_min 2.83
_cell_volume 4189.2(9)
_diffrn_ambient_temperature 295(2)
_diffrn_measured_fraction_theta_full 0.772
_diffrn_measured_fraction_theta_max 0.772
_diffrn_measurement_device 'Siemens P4'
_diffrn_measurement_method '\w scans'
_diffrn_radiation_monochromator graphite
_diffrn_radiation_source 'fine-focus sealed tube'
_diffrn_radiation_type MoK\a
_diffrn_radiation_wavelength 0.71073
_diffrn_reflns_av_R_equivalents 0.0204
_diffrn_reflns_av_sigmaI/netI 0.0625
_diffrn_reflns_limit_h_max 16
_diffrn_reflns_limit_h_min 0
_diffrn_reflns_limit_k_max 20
_diffrn_reflns_limit_k_min 0
_diffrn_reflns_limit_l_max 20
_diffrn_reflns_limit_l_min -20
_diffrn_reflns_number 7159
_diffrn_reflns_theta_full 25.98
_diffrn_reflns_theta_max 25.98
_diffrn_reflns_theta_min 1.68
_diffrn_standards_decay_% 2.1
_diffrn_standards_interval_count 97
_diffrn_standards_number 3
_exptl_absorpt_coefficient_mu 0.632
_exptl_absorpt_correction_T_max 0.9186
_exptl_absorpt_correction_T_min 0.8444
_exptl_absorpt_correction_type 'semi-empirical from psi-scans'
_exptl_crystal_colour 'red prismatic crystal'
_exptl_crystal_density_diffrn 1.552
_exptl_crystal_density_method 'not measured'
_exptl_crystal_description Polyhedral
_exptl_crystal_F_000 1984
_exptl_crystal_size_max 0.60
_exptl_crystal_size_mid 0.44
_exptl_crystal_size_min 0.34
_refine_diff_density_max 1.179
_refine_diff_density_min -0.536
_refine_diff_density_rms 0.082
_refine_ls_extinction_method none
_refine_ls_goodness_of_fit_ref 0.965
_refine_ls_hydrogen_treatment mixed
_refine_ls_matrix_type full
_refine_ls_number_parameters 631
_refine_ls_number_reflns 6582
_refine_ls_number_restraints 215
_refine_ls_restrained_S_all 1.031
_refine_ls_R_factor_all 0.0818
_refine_ls_R_factor_gt 0.0506
_refine_ls_shift/su_max 0.065
_refine_ls_shift/su_mean 0.019
_refine_ls_structure_factor_coef Fsqd
_refine_ls_weighting_details 'w=1/[\s^2^(Fo^2^)+(0.0810P)^2^+0.0000P] where P=(Fo^2^+2Fc^2^)/3'
_refine_ls_weighting_scheme calc
_refine_ls_wR_factor_gt 0.1286
_refine_ls_wR_factor_ref 0.1400
_reflns_number_gt 4297
_reflns_number_total 6582
_reflns_threshold_expression >2sigma(I)
_cod_data_source_file 806170Jsup1.cif
_cod_data_source_block y500
_cod_depositor_comments
;
The following automatic conversions were performed:

'_geom_bond_publ_flag' value 'YES' changed to 'yes' according to
/home/saulius/struct/CIF-dictionaries/cif_core.dic dictionary named
'cif_core.dic' version 2.4.2 from 2011-04-26 (6
times).

'_geom_angle_publ_flag' value 'YES' changed to 'yes'
according to /home/saulius/struct/CIF-dictionaries/cif_core.dic
dictionary named 'cif_core.dic' version 2.4.2 from 2011-04-26 (27
times).

Automatic conversion script
Id: cif_fix_values 1891 2012-01-12 08:04:46Z andrius 

The following automatic conversions were performed:

'_refine_ls_weighting_scheme' value 'calc
w=1/[\s^2^(Fo^2^)+(0.0810P)^2^+0.0000P] where P=(Fo^2^+2Fc^2^)/3' was
changed to 'calc'. New tag '_refine_ls_weighting_details' was
created. The value of the new tag was set to
'w=1/[\s^2^(Fo^2^)+(0.0810P)^2^+0.0000P] where P=(Fo^2^+2Fc^2^)/3'.

Automatic conversion script
Id: cif_fix_values 3143 2015-03-26 13:38:13Z robertas 
;
_cod_original_sg_symbol_H-M 'P 2(1)/n'
_cod_database_code 7027046

loop_
_symmetry_equiv_pos_as_xyz
'x, y, z'
'-x+1/2, y+1/2, -z+1/2'
'-x, -y, -z'
'x-1/2, -y-1/2, z-1/2'

loop_
_atom_site_label
_atom_site_type_symbol
_atom_site_fract_x
_atom_site_fract_y
_atom_site_fract_z
_atom_site_U_iso_or_equiv
_atom_site_adp_type
_atom_site_occupancy
_atom_site_calc_flag
_atom_site_refinement_flags
_atom_site_disorder_assembly
_atom_site_disorder_group
Ru Ru -0.149375(18) 0.297122(15) -0.290745(15) 0.04317(7) Uani 1 d . . .
Cl1 Cl 0.24542(9) 0.74258(8) -0.35806(8) 0.1074(5) Uani 1 d . . .
O9W O 0.13869(17) 0.71999(16) -0.19054(14) 0.0772(9) Uani 1 d . . .
H9WA H 0.1566 0.7099 -0.1430 0.100 Uiso 1 d R . .
H9WB H 0.1577 0.7725 -0.2032 0.100 Uiso 1 d R . .
N1 N -0.01916(19) 0.64643(15) -0.43442(14) 0.0496(8) Uani 1 d . . .
N2 N 0.06039(18) 0.64888(15) -0.32387(15) 0.0512(8) Uani 1 d . . .
H2N H 0.0895 0.6733 -0.2776 0.100 Uiso 1 d R . .
N3 N -0.14236(17) 0.37487(15) -0.38178(14) 0.0426(7) Uani 1 d . . .
N4 N -0.06071(17) 0.38417(15) -0.24563(13) 0.0430(7) Uani 1 d . . .
N5 N -0.27448(17) 0.35164(15) -0.26482(14) 0.0464(8) Uani 1 d . . .
N6 N -0.24373(19) 0.22053(15) -0.34179(14) 0.0490(8) Uani 1 d . . .
N7 N -0.14942(19) 0.21979(15) -0.19935(15) 0.0514(8) Uani 1 d . . .
N8 N -0.02980(18) 0.23148(15) -0.31041(14) 0.0479(8) Uani 1 d . . .
C1 C 0.1557(3) 0.8007(2) -0.3923(2) 0.0717(12) Uani 1 d . . .
C2 C 0.1762(3) 0.8831(2) -0.4068(2) 0.0887(14) Uani 1 d . . .
H2A H 0.2366 0.9050 -0.3940 0.100 Uiso 1 d R . .
C3 C 0.10733(11) 0.92914(19) -0.4387(2) 0.0984(17) Uani 1 d D . .
H3A H 0.1214 0.9841 -0.4500 0.100 Uiso 1 d R . .
C4 C 0.02096(14) 0.8998(2) -0.4566(2) 0.1043(18) Uani 1 d D . .
H4A H -0.0250 0.9340 -0.4804 0.100 Uiso 1 d R . .
C5 C -0.0022(4) 0.8219(2) -0.4385(2) 0.0845(15) Uani 1 d . . .
H5A H -0.0641 0.8016 -0.4487 0.100 Uiso 1 d R . .
C6 C 0.0672(3) 0.7707(2) -0.40651(19) 0.0573(11) Uani 1 d . . .
C7 C 0.0377(2) 0.68840(19) -0.38914(19) 0.0511(10) Uani 1 d . . .
C8 C -0.0329(2) 0.57532(18) -0.39489(17) 0.0442(9) Uani 1 d . . .
C9 C -0.0871(2) 0.50674(18) -0.41911(17) 0.0430(9) Uani 1 d . . .
C10 C -0.1345(2) 0.49956(19) -0.48845(18) 0.0495(10) Uani 1 d . . .
H10A H -0.1328 0.5417 -0.5255 0.100 Uiso 1 d R . .
C11 C -0.1834(2) 0.4299(2) -0.50298(19) 0.0541(10) Uani 1 d . . .
H11A H -0.2164 0.4232 -0.5506 0.100 Uiso 1 d R . .
C12 C -0.1857(2) 0.3693(2) -0.44905(18) 0.0522(10) Uani 1 d . . .
H12A H -0.2201 0.3212 -0.4609 0.100 Uiso 1 d R . .
C13 C -0.09351(19) 0.44467(18) -0.36637(16) 0.0396(8) Uani 1 d . . .
C14 C -0.0463(2) 0.44778(18) -0.29255(16) 0.0394(8) Uani 1 d . . .
C15 C -0.0164(2) 0.38396(19) -0.17912(17) 0.0486(10) Uani 1 d . . .
H15A H -0.0264 0.3395 -0.1455 0.100 Uiso 1 d R . .
C16 C 0.0429(2) 0.4453(2) -0.15461(19) 0.0542(10) Uani 1 d . . .
H16A H 0.0739 0.4423 -0.1058 0.100 Uiso 1 d R . .
C17 C 0.0567(2) 0.50960(19) -0.20126(17) 0.0483(10) Uani 1 d . . .
H17A H 0.0976 0.5524 -0.1856 0.100 Uiso 1 d R . .
C18 C 0.0110(2) 0.51279(18) -0.27219(17) 0.0426(9) Uani 1 d . . .
C19 C 0.0150(2) 0.57624(18) -0.32621(18) 0.0450(9) Uani 1 d . . .
C20 C -0.2850(2) 0.4202(2) -0.22534(19) 0.0571(11) Uani 1 d . . .
H20A H -0.2302 0.4482 -0.2075 0.100 Uiso 1 d R . .
C21 C -0.3708(3) 0.4503(2) -0.2095(2) 0.0721(13) Uani 1 d . . .
H21A H -0.3756 0.4993 -0.1813 0.100 Uiso 1 d R . .
C22 C -0.4503(3) 0.4118(2) -0.2325(2) 0.0781(14) Uani 1 d . . .
H22A H -0.5112 0.4335 -0.2227 0.100 Uiso 1 d R . .
C23 C -0.4412(3) 0.3415(3) -0.2725(2) 0.0757(13) Uani 1 d . . .
H23A H -0.4957 0.3120 -0.2887 0.100 Uiso 1 d R . .
C24 C -0.3518(2) 0.3121(2) -0.28866(19) 0.0551(10) Uani 1 d . . .
C25 C -0.3346(2) 0.2372(2) -0.3310(2) 0.0591(11) Uani 1 d . . .
C26 C -0.4050(3) 0.1869(2) -0.3604(3) 0.0921(16) Uani 1 d . . .
H26A H -0.4696 0.1991 -0.3519 0.100 Uiso 1 d R . .
C27 C -0.3805(3) 0.1200(2) -0.4015(3) 0.0912(15) Uani 1 d . . .
H27A H -0.4282 0.0854 -0.4223 0.100 Uiso 1 d R . .
C28 C -0.2867(3) 0.1038(2) -0.4120(2) 0.0771(13) Uani 1 d . . .
H28A H -0.2690 0.0568 -0.4398 0.100 Uiso 1 d R . .
C29 C -0.2215(3) 0.1542(2) -0.3827(2) 0.0625(11) Uani 1 d . . .
H29A H -0.1568 0.1424 -0.3915 0.100 Uiso 1 d R . .
C30 C -0.2144(3) 0.2190(2) -0.14481(19) 0.0607(11) Uani 1 d . . .
H30A H -0.2604 0.2610 -0.1440 0.100 Uiso 1 d R . .
C31 C -0.2166(3) 0.1605(3) -0.0907(2) 0.0890(15) Uani 1 d . . .
H31A H -0.2644 0.1605 -0.0530 0.100 Uiso 1 d R . .
C32 C -0.1523(4) 0.1018(3) -0.0928(3) 0.1217(19) Uani 1 d . . .
H32A H -0.1514 0.0604 -0.0548 0.100 Uiso 1 d R . .
C33 C -0.0823(4) 0.1023(3) -0.1478(3) 0.1050(17) Uani 1 d . . .
H33A H -0.0369 0.0599 -0.1503 0.100 Uiso 1 d R . .
C34 C -0.0815(3) 0.1626(2) -0.1999(2) 0.0643(12) Uani 1 d . . .
C35 C -0.0114(3) 0.1721(2) -0.25937(19) 0.0555(10) Uani 1 d . . .
C36 C 0.0674(3) 0.1256(2) -0.2642(2) 0.0749(13) Uani 1 d . . .
H36A H 0.0779 0.0827 -0.2287 0.100 Uiso 1 d R . .
C37 C 0.1306(3) 0.1402(3) -0.3212(2) 0.0802(14) Uani 1 d . . .
H37A H 0.1864 0.1086 -0.3250 0.100 Uiso 1 d R . .
C38 C 0.1120(3) 0.2002(2) -0.3711(2) 0.0747(13) Uani 1 d . . .
H38A H 0.1548 0.2120 -0.4111 0.100 Uiso 1 d R . .
C39 C 0.0318(2) 0.2448(2) -0.36473(19) 0.0583(11) Uani 1 d . . .
H39A H 0.0200 0.2875 -0.4002 0.100 Uiso 1 d R . .
Cl2 Cl 0.21381(8) 0.93408(7) -0.16538(6) 0.0916(4) Uani 1 d D . .
O1 O 0.1759(3) 0.8870(3) -0.2241(2) 0.0970(17) Uani 0.60 d PDU A 1
O2 O 0.2560(5) 0.9976(3) -0.2076(4) 0.203(4) Uani 0.60 d PDU A 1
O3 O 0.2827(4) 0.8924(4) -0.1288(3) 0.210(3) Uani 0.60 d PDU A 1
O4 O 0.1409(3) 0.9733(4) -0.1247(3) 0.140(3) Uani 0.60 d PDU A 1
O1' O 0.2155(6) 0.8930(4) -0.0969(3) 0.131(4) Uani 0.40 d PDU A 2
O2' O 0.1314(4) 0.9315(8) -0.2089(5) 0.267(7) Uani 0.40 d PDU A 2
O3' O 0.2667(6) 0.8788(5) -0.2145(5) 0.257(7) Uani 0.40 d PDU A 2
O4' O 0.2620(5) 1.0044(3) -0.1723(4) 0.120(3) Uani 0.40 d PDU A 2
Cl3 Cl 0.17993(8) 0.60655(5) -0.00575(5) 0.0715(3) Uani 1 d D B 2
O5 O 0.2000(3) 0.5571(3) -0.0683(2) 0.1193(19) Uani 0.70 d PDU C 3
O6 O 0.1543(5) 0.6810(2) -0.0319(3) 0.185(3) Uani 0.70 d PDU D 3
O7 O 0.2651(3) 0.6090(4) 0.0367(3) 0.173(3) Uani 0.70 d PDU E 3
O8 O 0.1110(3) 0.5712(3) 0.0358(3) 0.186(2) Uani 0.70 d PDU F 3
O5' O 0.2031(7) 0.6017(5) 0.0716(3) 0.094(3) Uani 0.30 d PDU G 4
O6' O 0.1887(9) 0.6825(3) -0.0365(5) 0.148(5) Uani 0.30 d PDU H 4
O7' O 0.2340(5) 0.5533(4) -0.0486(4) 0.109(4) Uani 0.30 d PDU I 4
O8' O 0.0852(4) 0.5795(6) -0.0109(5) 0.138(4) Uani 0.30 d PDU J 4
O10W O -0.5409(8) -0.2722(7) -0.4726(6) 0.282(5) Uani 0.50 d PU . .
O11W O -0.5416(7) -0.3841(8) -0.5219(6) 0.275(6) Uani 0.50 d PU . .
H10B H -0.5524 -0.3305 -0.4979 0.100 Uiso 1 d R . .
H10C H -0.5710 -0.2771 -0.4320 0.100 Uiso 0.50 d PR . .
H10D H -0.5718 -0.4059 -0.5549 0.100 Uiso 0.50 d PR . .

loop_
_atom_site_aniso_label
_atom_site_aniso_U_11
_atom_site_aniso_U_22
_atom_site_aniso_U_33
_atom_site_aniso_U_23
_atom_site_aniso_U_13
_atom_site_aniso_U_12
Ru 0.04721(13) 0.03478(12) 0.04780(13) -0.00303(13) 0.00855(11) -0.00562(13)
Cl1 0.0858(8) 0.0953(8) 0.1409(11) 0.0139(8) -0.0045(8) -0.0245(7)
O9W 0.0815(17) 0.0726(18) 0.0765(17) -0.0025(14) -0.0242(14) -0.0133(15)
N1 0.0588(16) 0.0427(15) 0.0472(15) 0.0040(13) -0.0010(13) -0.0065(14)
N2 0.0564(16) 0.0427(15) 0.0542(16) 0.0057(13) -0.0063(14) -0.0112(14)
N3 0.0449(14) 0.0390(14) 0.0441(14) -0.0036(12) 0.0017(12) -0.0064(12)
N4 0.0458(14) 0.0400(14) 0.0434(14) 0.0007(12) 0.0066(12) -0.0035(12)
N5 0.0469(15) 0.0386(14) 0.0537(16) 0.0003(13) 0.0041(13) -0.0014(13)
N6 0.0569(16) 0.0383(15) 0.0520(15) -0.0049(12) 0.0093(13) -0.0104(13)
N7 0.0670(17) 0.0347(14) 0.0528(15) 0.0013(12) 0.0134(14) -0.0098(13)
N8 0.0512(16) 0.0417(14) 0.0511(15) -0.0026(13) 0.0098(13) -0.0007(13)
C1 0.096(3) 0.063(2) 0.056(2) 0.001(2) 0.004(2) -0.025(2)
C2 0.117(3) 0.082(3) 0.067(3) -0.001(2) 0.018(2) -0.056(2)
C3 0.152(4) 0.057(2) 0.086(3) 0.020(2) -0.009(3) -0.019(3)
C4 0.136(4) 0.059(3) 0.117(4) 0.019(3) -0.021(3) -0.012(3)
C5 0.152(4) 0.041(2) 0.061(2) 0.0168(18) 0.000(3) -0.016(2)
C6 0.082(2) 0.0432(18) 0.0466(18) 0.0028(16) 0.0057(18) -0.0172(18)
C7 0.059(2) 0.0420(19) 0.0521(19) 0.0054(16) -0.0004(16) -0.0043(16)
C8 0.0475(18) 0.0372(17) 0.0479(18) 0.0005(15) 0.0011(15) -0.0041(15)
C9 0.0470(18) 0.0353(16) 0.0466(17) -0.0001(14) 0.0002(15) 0.0012(15)
C10 0.058(2) 0.0427(18) 0.0478(18) 0.0014(15) -0.0003(16) 0.0015(17)
C11 0.061(2) 0.055(2) 0.0461(18) -0.0056(17) -0.0055(16) 0.0002(18)
C12 0.059(2) 0.0497(19) 0.0479(19) -0.0070(16) -0.0028(17) -0.0122(17)
C13 0.0344(16) 0.0387(16) 0.0457(17) -0.0032(14) 0.0024(14) -0.0032(14)
C14 0.0421(17) 0.0373(16) 0.0388(16) -0.0035(14) 0.0050(14) 0.0005(14)
C15 0.0547(19) 0.0446(18) 0.0465(18) 0.0066(15) 0.0062(16) -0.0051(17)
C16 0.056(2) 0.057(2) 0.0502(19) 0.0049(17) -0.0065(17) -0.0071(18)
C17 0.0516(19) 0.0454(18) 0.0478(18) 0.0018(16) -0.0026(16) -0.0123(16)
C18 0.0396(17) 0.0405(17) 0.0478(17) 0.0002(15) 0.0030(15) -0.0037(15)
C19 0.0459(18) 0.0380(17) 0.0512(18) -0.0011(15) 0.0020(15) -0.0076(15)
C20 0.062(2) 0.0444(19) 0.066(2) -0.0135(17) 0.0053(18) 0.0009(18)
C21 0.075(3) 0.057(2) 0.085(3) -0.016(2) 0.003(2) 0.010(2)
C22 0.059(2) 0.083(3) 0.092(3) -0.021(2) 0.003(2) 0.018(2)
C23 0.054(2) 0.081(3) 0.092(3) -0.021(2) 0.003(2) -0.005(2)
C24 0.0511(19) 0.051(2) 0.063(2) -0.0089(17) 0.0099(17) -0.0110(17)
C25 0.055(2) 0.051(2) 0.071(2) -0.0094(18) 0.0159(18) -0.0117(18)
C26 0.060(2) 0.086(3) 0.130(4) -0.038(3) 0.015(2) -0.027(2)
C27 0.086(3) 0.073(2) 0.115(3) -0.037(2) 0.012(3) -0.036(2)
C28 0.090(3) 0.053(2) 0.089(3) -0.022(2) 0.015(2) -0.023(2)
C29 0.080(2) 0.0419(19) 0.066(2) -0.0125(18) 0.014(2) -0.0063(19)
C30 0.073(2) 0.048(2) 0.062(2) 0.0071(17) 0.0226(18) -0.0047(18)
C31 0.103(3) 0.069(3) 0.096(3) 0.008(2) 0.048(2) -0.005(3)
C32 0.175(5) 0.085(3) 0.108(3) 0.049(3) 0.060(3) 0.023(3)
C33 0.136(4) 0.066(3) 0.115(3) 0.034(3) 0.049(3) 0.037(3)
C34 0.084(3) 0.0404(19) 0.069(2) 0.0068(18) 0.019(2) 0.007(2)
C35 0.065(2) 0.0438(18) 0.058(2) -0.0027(17) 0.0109(18) 0.0064(18)
C36 0.079(3) 0.057(2) 0.089(3) 0.004(2) 0.013(2) 0.018(2)
C37 0.066(2) 0.075(3) 0.099(3) -0.005(2) 0.005(2) 0.019(2)
C38 0.058(2) 0.088(3) 0.079(2) -0.010(2) 0.0201(19) 0.004(2)
C39 0.059(2) 0.057(2) 0.060(2) -0.0030(18) 0.0128(18) -0.0039(19)
Cl2 0.1028(8) 0.0803(7) 0.0906(7) -0.0085(6) -0.0261(6) -0.0186(7)
O1 0.092(3) 0.112(4) 0.086(3) -0.040(3) -0.039(3) -0.001(3)
O2 0.205(7) 0.127(6) 0.279(9) 0.005(6) 0.096(7) -0.005(6)
O3 0.236(6) 0.193(6) 0.197(5) -0.090(5) -0.157(4) 0.117(5)
O4 0.134(5) 0.176(6) 0.111(4) -0.032(4) 0.023(4) 0.021(5)
O1' 0.160(8) 0.162(7) 0.072(5) 0.061(5) 0.000(5) 0.000(7)
O2' 0.205(11) 0.280(15) 0.313(14) -0.011(13) -0.128(11) -0.027(11)
O3' 0.321(15) 0.219(13) 0.232(13) -0.027(11) 0.073(12) 0.021(13)
O4' 0.167(6) 0.135(5) 0.061(4) -0.046(4) 0.039(4) -0.117(4)
Cl3 0.1068(7) 0.0513(5) 0.0566(5) 0.0065(4) 0.0083(5) 0.0017(6)
O5 0.085(3) 0.179(4) 0.093(3) -0.060(3) -0.017(2) 0.005(3)
O6 0.319(8) 0.074(3) 0.162(5) 0.021(3) -0.033(5) 0.056(4)
O7 0.215(5) 0.193(6) 0.108(4) -0.023(4) -0.078(4) -0.018(5)
O8 0.226(5) 0.165(5) 0.171(4) 0.078(4) 0.130(3) 0.025(4)
O5' 0.154(8) 0.085(6) 0.043(5) 0.010(5) -0.008(5) 0.005(6)
O6' 0.229(11) 0.091(7) 0.125(7) 0.064(6) 0.079(8) 0.013(8)
O7' 0.105(7) 0.113(7) 0.112(7) -0.049(6) 0.043(6) 0.009(6)
O8' 0.131(7) 0.227(11) 0.057(5) 0.021(7) 0.048(5) -0.060(8)
O10W 0.323(9) 0.213(11) 0.301(9) 0.001(9) -0.234(7) 0.029(9)
O11W 0.264(10) 0.369(16) 0.189(9) -0.062(10) -0.110(8) 0.117(11)

loop_
_atom_type_symbol
_atom_type_description
_atom_type_scat_dispersion_real
_atom_type_scat_dispersion_imag
_atom_type_scat_source
C C 0.0033 0.0016 'International Tables Vol C Tables 4.2.6.8 and 6.1.1.4'
H H 0.0000 0.0000 'International Tables Vol C Tables 4.2.6.8 and 6.1.1.4'
N N 0.0061 0.0033 'International Tables Vol C Tables 4.2.6.8 and 6.1.1.4'
O O 0.0106 0.0060 'International Tables Vol C Tables 4.2.6.8 and 6.1.1.4'
Cl Cl 0.1484 0.1585 'International Tables Vol C Tables 4.2.6.8 and 6.1.1.4'
Ru Ru -1.2594 0.8363 'International Tables Vol C Tables 4.2.6.8 and 6.1.1.4'

loop_
_geom_angle_atom_site_label_1
_geom_angle_atom_site_label_2
_geom_angle_atom_site_label_3
_geom_angle
_geom_angle_publ_flag
N6 Ru N7 86.73(10) yes
N6 Ru N5 78.83(10) yes
N7 Ru N5 95.21(10) yes
N6 Ru N8 97.80(10) yes
N7 Ru N8 79.09(10) yes
N5 Ru N8 173.60(10) yes
N6 Ru N3 95.26(10) yes
N7 Ru N3 177.23(10) yes
N5 Ru N3 87.09(10) yes
N8 Ru N3 98.70(10) yes
N6 Ru N4 173.97(10) yes
N7 Ru N4 98.49(10) yes
N5 Ru N4 97.61(10) yes
N8 Ru N4 86.20(10) yes
N3 Ru N4 79.63(9) yes
C7 N1 C8 103.8(3) ?
C7 N2 C19 107.3(3) ?
C12 N3 C13 117.4(3) ?
C12 N3 Ru 128.2(2) yes
C13 N3 Ru 114.08(18) yes
C15 N4 C14 117.7(3) ?
C15 N4 Ru 128.1(2) yes
C14 N4 Ru 114.25(19) yes
C24 N5 C20 118.5(3) ?
C24 N5 Ru 115.1(2) yes
C20 N5 Ru 126.4(2) yes
C25 N6 C29 118.5(3) ?
C25 N6 Ru 116.0(2) yes
C29 N6 Ru 125.4(2) yes
C30 N7 C34 119.9(3) ?
C30 N7 Ru 124.9(2) yes
C34 N7 Ru 115.0(2) yes
C39 N8 C35 118.3(3) ?
C39 N8 Ru 126.4(2) yes
C35 N8 Ru 115.2(2) yes
C6 C1 C2 120.4(4) ?
C6 C1 Cl1 122.6(3) ?
C2 C1 Cl1 117.0(3) ?
C3 C2 C1 117.9(4) ?
C2 C3 C4 122.6(3) ?
C3 C4 C5 120.5(4) ?
C4 C5 C6 119.3(4) ?
C1 C6 C5 119.2(3) ?
C1 C6 C7 124.5(3) ?
C5 C6 C7 116.3(3) ?
N1 C7 N2 112.7(3) ?
N1 C7 C6 122.8(3) ?
N2 C7 C6 124.3(3) ?
C19 C8 N1 110.9(3) ?
C19 C8 C9 121.6(3) ?
N1 C8 C9 127.5(3) ?
C10 C9 C13 118.9(3) ?
C10 C9 C8 125.4(3) ?
C13 C9 C8 115.7(3) ?
C11 C10 C9 118.2(3) ?
C10 C11 C12 120.4(3) ?
N3 C12 C11 122.8(3) ?
N3 C13 C9 122.3(3) ?
N3 C13 C14 115.5(3) ?
C9 C13 C14 122.2(3) ?
N4 C14 C18 122.8(3) ?
N4 C14 C13 116.2(3) ?
C18 C14 C13 121.0(3) ?
N4 C15 C16 123.5(3) ?
C17 C16 C15 118.9(3) ?
C16 C17 C18 119.7(3) ?
C17 C18 C14 117.4(3) ?
C17 C18 C19 126.9(3) ?
C14 C18 C19 115.7(3) ?
N2 C19 C8 105.2(3) ?
N2 C19 C18 131.3(3) ?
C8 C19 C18 123.5(3) ?
N5 C20 C21 121.9(3) ?
C20 C21 C22 121.1(4) ?
C21 C22 C23 117.9(4) ?
C22 C23 C24 119.8(4) ?
N5 C24 C23 120.7(3) ?
N5 C24 C25 115.4(3) ?
C23 C24 C25 123.9(3) ?
N6 C25 C26 120.9(3) ?
N6 C25 C24 114.5(3) ?
C26 C25 C24 124.6(3) ?
C27 C26 C25 119.4(4) ?
C26 C27 C28 118.9(4) ?
C29 C28 C27 119.5(4) ?
C28 C29 N6 122.8(4) ?
N7 C30 C31 122.0(3) ?
C32 C31 C30 118.5(4) ?
C31 C32 C33 120.7(4) ?
C34 C33 C32 118.9(4) ?
C33 C34 N7 119.9(4) ?
C33 C34 C35 125.0(4) ?
N7 C34 C35 115.1(3) ?
N8 C35 C36 121.3(3) ?
N8 C35 C34 115.0(3) ?
C36 C35 C34 123.6(3) ?
C35 C36 C37 119.5(4) ?
C38 C37 C36 118.5(4) ?
C37 C38 C39 120.1(4) ?
N8 C39 C38 122.2(3) ?
O3 Cl2 O4' 96.8(4) ?
O3 Cl2 O1' 48.2(4) ?
O4' Cl2 O1' 120.0(4) ?
O3 Cl2 O2' 147.5(6) ?
O4' Cl2 O2' 113.5(6) ?
O1' Cl2 O2' 117.7(6) ?
O3 Cl2 O1 109.3(3) ?
O4' Cl2 O1 127.2(3) ?
O1' Cl2 O1 111.4(4) ?
O2' Cl2 O1 42.7(5) ?
O3 Cl2 O4 121.6(3) ?
O4' Cl2 O4 91.4(4) ?
O1' Cl2 O4 78.0(4) ?
O2' Cl2 O4 71.0(5) ?
O1 Cl2 O4 110.5(3) ?
O3 Cl2 O2 108.4(4) ?
O4' Cl2 O2 26.1(4) ?
O1' Cl2 O2 144.6(5) ?
O2' Cl2 O2 95.5(6) ?
O1 Cl2 O2 101.1(3) ?
O4 Cl2 O2 103.8(4) ?
O3 Cl2 O3' 65.5(4) ?
O4' Cl2 O3' 102.7(4) ?
O1' Cl2 O3' 101.5(5) ?
O2' Cl2 O3' 95.5(6) ?
O1 Cl2 O3' 54.1(4) ?
O4 Cl2 O3' 163.6(4) ?
O2 Cl2 O3' 86.2(4) ?

loop_
_geom_bond_atom_site_label_1
_geom_bond_atom_site_label_2
_geom_bond_distance
_geom_bond_publ_flag
Ru N6 2.052(3) yes
Ru N7 2.061(3) yes
Ru N5 2.063(3) yes
Ru N8 2.063(3) yes
Ru N3 2.064(2) yes
Ru N4 2.075(2) yes
Cl1 C1 1.707(4) ?
N1 C7 1.327(4) ?
N1 C8 1.390(4) ?
N2 C7 1.358(4) ?
N2 C19 1.374(4) ?
N3 C12 1.329(4) ?
N3 C13 1.381(4) ?
N4 C15 1.320(4) ?
N4 C14 1.362(4) ?
N5 C24 1.347(4) ?
N5 C20 1.347(4) ?
N6 C25 1.344(4) ?
N6 C29 1.360(4) ?
N7 C30 1.347(4) ?
N7 C34 1.360(4) ?
N8 C39 1.330(4) ?
N8 C35 1.359(4) ?
C1 C6 1.379(5) ?
C1 C2 1.429(5) ?
C2 C3 1.361(5) ?
C3 C4 1.3586(19) ?
C4 C5 1.379(5) ?
C5 C6 1.416(6) ?
C6 C7 1.469(4) ?
C8 C19 1.378(4) ?
C8 C9 1.441(4) ?
C9 C10 1.390(4) ?
C9 C13 1.394(4) ?
C10 C11 1.377(5) ?
C11 C12 1.387(5) ?
C13 C14 1.454(4) ?
C14 C18 1.401(4) ?
C15 C16 1.392(5) ?
C16 C17 1.366(4) ?
C17 C18 1.399(4) ?
C18 C19 1.424(4) ?
C20 C21 1.357(5) ?
C21 C22 1.359(5) ?
C22 C23 1.375(6) ?
C23 C24 1.402(5) ?
C24 C25 1.477(5) ?
C25 C26 1.400(5) ?
C26 C27 1.378(6) ?
C27 C28 1.382(6) ?
C28 C29 1.350(5) ?
C30 C31 1.364(5) ?
C31 C32 1.344(6) ?
C32 C33 1.404(7) ?
C33 C34 1.361(5) ?
C34 C35 1.470(5) ?
C35 C36 1.370(5) ?
C36 C37 1.383(6) ?
C37 C38 1.354(6) ?
C38 C39 1.371(5) ?
Cl2 O3 1.358(5) ?
Cl2 O4' 1.367(5) ?
Cl2 O1' 1.386(5) ?
Cl2 O2' 1.393(6) ?
Cl2 O1 1.398(4) ?
Cl2 O4 1.432(5) ?
Cl2 O2 1.433(5) ?
Cl2 O3' 1.480(7) ?

loop_
_geom_hbond_atom_site_label_D
_geom_hbond_atom_site_label_H
_geom_hbond_atom_site_label_A
_geom_hbond_distance_DH
_geom_hbond_distance_HA
_geom_hbond_distance_DA
_geom_hbond_angle_DHA
O9W H9WB O1 0.94 1.96 2.897(5) 170.2
O9W H9WA O6 0.89 2.01 2.871(6) 162.1
N2 H2N O9W 1.00 1.85 2.840(4) 177.7

loop_
_geom_torsion_atom_site_label_1
_geom_torsion_atom_site_label_2
_geom_torsion_atom_site_label_3
_geom_torsion_atom_site_label_4
_geom_torsion
N6 Ru N3 C12 -1.8(3)
N7 Ru N3 C12 133.9(19)
N5 Ru N3 C12 -80.3(3)
N8 Ru N3 C12 96.9(3)
N4 Ru N3 C12 -178.6(3)
N6 Ru N3 C13 171.2(2)
N7 Ru N3 C13 -53(2)
N5 Ru N3 C13 92.7(2)
N8 Ru N3 C13 -90.1(2)
N4 Ru N3 C13 -5.6(2)
N6 Ru N4 C15 152.7(9)
N7 Ru N4 C15 2.9(3)
N5 Ru N4 C15 99.3(3)
N8 Ru N4 C15 -75.5(3)
N3 Ru N4 C15 -175.1(3)
N6 Ru N4 C14 -28.8(10)
N7 Ru N4 C14 -178.7(2)
N5 Ru N4 C14 -82.2(2)
N8 Ru N4 C14 102.9(2)
N3 Ru N4 C14 3.4(2)
N6 Ru N5 C24 2.8(2)
N7 Ru N5 C24 -82.8(2)
N8 Ru N5 C24 -55.9(10)
N3 Ru N5 C24 98.8(2)
N4 Ru N5 C24 177.9(2)
N6 Ru N5 C20 -179.2(3)
N7 Ru N5 C20 95.2(3)
N8 Ru N5 C20 122.1(9)
N3 Ru N5 C20 -83.2(3)
N4 Ru N5 C20 -4.1(3)
N7 Ru N6 C25 92.0(2)
N5 Ru N6 C25 -4.0(2)
N8 Ru N6 C25 170.5(2)
N3 Ru N6 C25 -90.0(2)
N4 Ru N6 C25 -58.2(10)
N7 Ru N6 C29 -85.8(3)
N5 Ru N6 C29 178.2(3)
N8 Ru N6 C29 -7.3(3)
N3 Ru N6 C29 92.3(3)
N4 Ru N6 C29 124.0(9)
N6 Ru N7 C30 -81.8(3)
N5 Ru N7 C30 -3.3(3)
N8 Ru N7 C30 179.6(3)
N3 Ru N7 C30 142.4(19)
N4 Ru N7 C30 95.2(3)
N6 Ru N7 C34 93.1(2)
N5 Ru N7 C34 171.5(2)
N8 Ru N7 C34 -5.5(2)
N3 Ru N7 C34 -43(2)
N4 Ru N7 C34 -90.0(2)
N6 Ru N8 C39 100.6(3)
N7 Ru N8 C39 -174.3(3)
N5 Ru N8 C39 158.4(8)
N3 Ru N8 C39 4.0(3)
N4 Ru N8 C39 -74.9(3)
N6 Ru N8 C35 -83.3(2)
N7 Ru N8 C35 1.8(2)
N5 Ru N8 C35 -25.5(10)
N3 Ru N8 C35 -179.9(2)
N4 Ru N8 C35 101.2(2)
C6 C1 C2 C3 -3.6(6)
Cl1 C1 C2 C3 175.8(3)
C1 C2 C3 C4 0.4(6)
C2 C3 C4 C5 3.9(6)
C3 C4 C5 C6 -4.9(6)
C2 C1 C6 C5 2.5(5)
Cl1 C1 C6 C5 -176.8(3)
C2 C1 C6 C7 -176.1(3)
Cl1 C1 C6 C7 4.6(5)
C4 C5 C6 C1 1.7(5)
C4 C5 C6 C7 -179.6(3)
C8 N1 C7 N2 -0.2(4)
C8 N1 C7 C6 -176.5(3)
C19 N2 C7 N1 -0.3(4)
C19 N2 C7 C6 175.9(3)
C1 C6 C7 N1 -141.6(4)
C5 C6 C7 N1 39.8(5)
C1 C6 C7 N2 42.6(5)
C5 C6 C7 N2 -136.0(4)
C7 N1 C8 C19 0.7(4)
C7 N1 C8 C9 -178.1(3)
C19 C8 C9 C10 -177.4(3)
N1 C8 C9 C10 1.3(5)
C19 C8 C9 C13 4.7(4)
N1 C8 C9 C13 -176.6(3)
C13 C9 C10 C11 -2.1(5)
C8 C9 C10 C11 -179.9(3)
C9 C10 C11 C12 0.7(5)
C13 N3 C12 C11 0.0(5)
Ru N3 C12 C11 172.8(2)
C10 C11 C12 N3 0.3(5)
C12 N3 C13 C9 -1.5(4)
Ru N3 C13 C9 -175.3(2)
C12 N3 C13 C14 -179.3(3)
Ru N3 C13 C14 6.9(3)
C10 C9 C13 N3 2.6(4)
C8 C9 C13 N3 -179.4(3)
C10 C9 C13 C14 -179.8(3)
C8 C9 C13 C14 -1.8(4)
C15 N4 C14 C18 -1.7(4)
Ru N4 C14 C18 179.7(2)
C15 N4 C14 C13 177.9(3)
Ru N4 C14 C13 -0.7(3)
N3 C13 C14 N4 -4.1(4)
C9 C13 C14 N4 178.1(3)
N3 C13 C14 C18 175.4(3)
C9 C13 C14 C18 -2.3(4)
C14 N4 C15 C16 0.6(5)
Ru N4 C15 C16 179.0(2)
N4 C15 C16 C17 0.1(5)
C15 C16 C17 C18 0.2(5)
C16 C17 C18 C14 -1.1(5)
C16 C17 C18 C19 177.7(3)
N4 C14 C18 C17 1.9(4)
C13 C14 C18 C17 -177.6(3)
N4 C14 C18 C19 -177.0(3)
C13 C14 C18 C19 3.4(4)
C7 N2 C19 C8 0.8(3)
C7 N2 C19 C18 -177.4(3)
N1 C8 C19 N2 -0.9(4)
C9 C8 C19 N2 178.0(3)
N1 C8 C19 C18 177.4(3)
C9 C8 C19 C18 -3.7(5)
C17 C18 C19 N2 -1.5(6)
C14 C18 C19 N2 177.3(3)
C17 C18 C19 C8 -179.4(3)
C14 C18 C19 C8 -0.5(5)
C24 N5 C20 C21 -0.3(5)
Ru N5 C20 C21 -178.3(3)
N5 C20 C21 C22 0.5(6)
C20 C21 C22 C23 -0.1(6)
C21 C22 C23 C24 -0.5(6)
C20 N5 C24 C23 -0.2(5)
Ru N5 C24 C23 177.9(3)
C20 N5 C24 C25 -179.6(3)
Ru N5 C24 C25 -1.4(4)
C22 C23 C24 N5 0.7(6)
C22 C23 C24 C25 179.9(4)
C29 N6 C25 C26 0.8(5)
Ru N6 C25 C26 -177.1(3)
C29 N6 C25 C24 -177.6(3)
Ru N6 C25 C24 4.4(4)
N5 C24 C25 N6 -2.0(4)
C23 C24 C25 N6 178.7(3)
N5 C24 C25 C26 179.6(4)
C23 C24 C25 C26 0.3(6)
N6 C25 C26 C27 -0.7(6)
C24 C25 C26 C27 177.6(4)
C25 C26 C27 C28 0.7(7)
C26 C27 C28 C29 -0.8(6)
C27 C28 C29 N6 0.9(6)
C25 N6 C29 C28 -0.9(5)
Ru N6 C29 C28 176.8(3)
C34 N7 C30 C31 -2.3(5)
Ru N7 C30 C31 172.3(3)
N7 C30 C31 C32 -0.7(6)
C30 C31 C32 C33 2.4(7)
C31 C32 C33 C34 -1.1(8)
C32 C33 C34 N7 -1.9(7)
C32 C33 C34 C35 178.4(4)
C30 N7 C34 C33 3.6(5)
Ru N7 C34 C33 -171.5(3)
C30 N7 C34 C35 -176.7(3)
Ru N7 C34 C35 8.2(4)
C39 N8 C35 C36 -1.4(5)
Ru N8 C35 C36 -177.8(3)
C39 N8 C35 C34 178.3(3)
Ru N8 C35 C34 1.9(4)
C33 C34 C35 N8 173.0(4)
N7 C34 C35 N8 -6.7(5)
C33 C34 C35 C36 -7.3(6)
N7 C34 C35 C36 173.0(3)
N8 C35 C36 C37 1.2(6)
C34 C35 C36 C37 -178.5(4)
C35 C36 C37 C38 -0.4(6)
C36 C37 C38 C39 -0.3(6)
C35 N8 C39 C38 0.7(5)
Ru N8 C39 C38 176.7(3)
C37 C38 C39 N8 0.1(6)
